data_7155867
loop_
_publ_author_name
'Vahabi, Amir Hossein'
'Alizadeh, Abdolali'
'Khavasi, Hamid Reza'
'Bazgir, Ayoob'

_publ_section_title
;
 Palladium-catalyzed, unsymmetrical homocoupling of thiophenes via
 carbon--sulfur bond activation: a new avenue to homocoupling reactions
;
_journal_name_full 'Org. Biomol. Chem.'
_journal_paper_doi 10.1039/C7OB01923H
_journal_year 2017
_chemical_formula_sum 'C31 H20 N4 O2 S3'
_chemical_formula_weight 576.72
_chemical_name_systematic
; 
 ? 
;
_space_group_IT_number 14
_symmetry_cell_setting monoclinic
_symmetry_space_group_name_Hall '-P 2yn'
_symmetry_space_group_name_H-M 'P 1 21/n 1'
_atom_sites_solution_hydrogens geom
_atom_sites_solution_primary direct
_atom_sites_solution_secondary difmap
_audit_creation_method SHELXL-97
_audit_update_record
;
2017-05-21 deposited with the CCDC.
2017-08-29 downloaded from the CCDC.
;
_cell_angle_alpha 90.00
_cell_angle_beta 109.17(3)
_cell_angle_gamma 90.00
_cell_formula_units_Z 4
_cell_length_a 12.844(4)
_cell_length_b 13.059(3)
_cell_length_c 17.671(6)
_cell_measurement_reflns_used 25275
_cell_measurement_temperature 298(2)
_cell_measurement_theta_max 27.00
_cell_measurement_theta_min 1.72
_cell_volume 2799.6(15)
_computing_cell_refinement 'X-Area 1.31 (Stoe & Cie GmbH, 2005)'
_computing_data_collection 'X-Area 1.31 (Stoe & Cie GmbH, 2005)'
_computing_data_reduction 'X-Area 1.31 (Stoe & Cie GmbH, 2005)'
_computing_molecular_graphics 'ORTEP-3 for Windows (Farrugia, 1997)'
_computing_publication_material 'WinGX (Farrugia, 1999)'
_computing_structure_refinement 'SHELXL-97 (Sheldrick, 1997)'
_computing_structure_solution 'SHELXS-97 (Sheldrick, 1990)'
_diffrn_ambient_temperature 298(2)
_diffrn_detector_area_resol_mean '0.15 mm'
_diffrn_measured_fraction_theta_full 1.000
_diffrn_measured_fraction_theta_max 1.000
_diffrn_measurement_device_type 'STOE IPDS II'
_diffrn_measurement_method 'rotation method'
_diffrn_radiation_monochromator graphite
_diffrn_radiation_source 'fine-focus sealed tube'
_diffrn_radiation_type MoK\a
_diffrn_radiation_wavelength 0.71073
_diffrn_reflns_av_R_equivalents 0.2040
_diffrn_reflns_av_sigmaI/netI 0.1823
_diffrn_reflns_limit_h_max 16
_diffrn_reflns_limit_h_min -16
_diffrn_reflns_limit_k_max 16
_diffrn_reflns_limit_k_min -16
_diffrn_reflns_limit_l_max 22
_diffrn_reflns_limit_l_min -22
_diffrn_reflns_number 25275
_diffrn_reflns_theta_full 27.00
_diffrn_reflns_theta_max 27.00
_diffrn_reflns_theta_min 1.72
_diffrn_standards_number 0
_exptl_absorpt_coefficient_mu 0.301
_exptl_absorpt_correction_T_max 0.8985
_exptl_absorpt_correction_T_min 0.8542
_exptl_absorpt_correction_type numerical
_exptl_absorpt_process_details 'shape of crystal determined optically'
_exptl_crystal_colour Yellow
_exptl_crystal_density_diffrn 1.368
_exptl_crystal_density_method 'not measured'
_exptl_crystal_description Plate
_exptl_crystal_F_000 1192
_exptl_crystal_size_max 0.50
_exptl_crystal_size_mid 0.35
_exptl_crystal_size_min 0.20
_refine_diff_density_max 0.261
_refine_diff_density_min -0.224
_refine_diff_density_rms 0.049
_refine_ls_extinction_method none
_refine_ls_goodness_of_fit_ref 0.939
_refine_ls_hydrogen_treatment mixed
_refine_ls_matrix_type full
_refine_ls_number_parameters 370
_refine_ls_number_reflns 6110
_refine_ls_number_restraints 0
_refine_ls_restrained_S_all 0.939
_refine_ls_R_factor_all 0.2212
_refine_ls_R_factor_gt 0.0907
_refine_ls_shift/su_max 0.002
_refine_ls_shift/su_mean 0.000
_refine_ls_structure_factor_coef Fsqd
_refine_ls_weighting_details 'calc w=1/[\s^2^(Fo^2^)+(0.0289P)^2^+0.0000P] where P=(Fo^2^+2Fc^2^)/3'
_refine_ls_weighting_scheme calc
_refine_ls_wR_factor_gt 0.1091
_refine_ls_wR_factor_ref 0.1378
_reflns_number_gt 2484
_reflns_number_total 6110
_reflns_threshold_expression >2sigma(I)
_cod_data_source_file c7ob01923h2.cif
_cod_data_source_block khc1203
_cod_depositor_comments
;
The following automatic conversions were performed:

'_symmetry_cell_setting' value 'Monoclinic' changed to 'monoclinic'
according to
/home/data/users/saulius/crontab/automatic-downloads/rss-feeds/RSC/lib/dictionaries/cif_core.dic
dictionary named 'cif_core.dic' version 2.4.2 from 2011-04-26.

Automatic conversion script
Id: cif_fix_values 4973 2017-02-22 13:04:09Z antanas 
;
_cod_original_cell_volume 2799.6(14)
_cod_original_sg_symbol_H-M P12/n
_cod_database_code 7155867

loop_
_symmetry_equiv_pos_as_xyz
'x, y, z'
'-x+1/2, y+1/2, -z+1/2'
'-x, -y, -z'
'x-1/2, -y-1/2, z-1/2'

loop_
_atom_site_label
_atom_site_type_symbol
_atom_site_fract_x
_atom_site_fract_y
_atom_site_fract_z
_atom_site_U_iso_or_equiv
_atom_site_adp_type
_atom_site_occupancy
_atom_site_symmetry_multiplicity
_atom_site_calc_flag
_atom_site_refinement_flags
C1 C 0.1166(4) 0.3109(5) 0.5613(4) 0.0731(17) Uani 1 1 d .
H1 H 0.0995 0.2441 0.5431 0.088 Uiso 1 1 calc R
C2 C 0.1421(6) 0.3317(8) 0.6412(5) 0.114(3) Uani 1 1 d .
H2 H 0.1424 0.2792 0.6768 0.137 Uiso 1 1 calc R
C3 C 0.1667(6) 0.4275(10) 0.6680(5) 0.115(3) Uani 1 1 d .
H3 H 0.1824 0.4413 0.7223 0.138 Uiso 1 1 calc R
C4 C 0.1690(5) 0.5053(7) 0.6172(5) 0.093(2) Uani 1 1 d .
H4 H 0.1888 0.5711 0.6368 0.112 Uiso 1 1 calc R
C5 C 0.1415(4) 0.4853(5) 0.5357(4) 0.0655(16) Uani 1 1 d .
H5 H 0.1402 0.5379 0.4999 0.079 Uiso 1 1 calc R
C6 C 0.1159(3) 0.3857(4) 0.5084(3) 0.0478(12) Uani 1 1 d .
C7 C 0.1416(4) 0.3974(3) 0.3768(3) 0.0414(11) Uani 1 1 d .
C8 C 0.0925(4) 0.4016(3) 0.2939(3) 0.0434(12) Uani 1 1 d .
C9 C -0.0209(4) 0.3739(4) 0.2507(3) 0.0446(12) Uani 1 1 d .
C10 C -0.0668(4) 0.4012(4) 0.1644(3) 0.0465(12) Uani 1 1 d .
C11 C -0.1262(4) 0.3297(4) 0.1095(3) 0.0635(15) Uani 1 1 d .
H11 H -0.1395 0.2654 0.1271 0.076 Uiso 1 1 calc R
C12 C -0.1654(5) 0.3526(5) 0.0298(4) 0.0805(19) Uani 1 1 d .
H12 H -0.2029 0.3029 -0.0067 0.097 Uiso 1 1 calc R
C13 C -0.1503(5) 0.4464(6) 0.0035(4) 0.088(2) Uani 1 1 d .
H13 H -0.1778 0.4613 -0.0509 0.105 Uiso 1 1 calc R
C14 C -0.0943(5) 0.5205(5) 0.0569(4) 0.086(2) Uani 1 1 d .
H14 H -0.0842 0.5854 0.0388 0.104 Uiso 1 1 calc R
C15 C -0.0535(4) 0.4973(4) 0.1374(4) 0.0690(17) Uani 1 1 d .
H15 H -0.0164 0.5473 0.1738 0.083 Uiso 1 1 calc R
C16 C 0.3331(4) 0.4363(4) 0.4789(3) 0.0467(12) Uani 1 1 d .
C17 C 0.2557(3) 0.4284(3) 0.4007(3) 0.0395(11) Uani 1 1 d .
C18 C 0.2894(4) 0.4497(3) 0.3371(3) 0.0394(11) Uani 1 1 d .
C19 C 0.4235(4) 0.5104(3) 0.2766(3) 0.0399(11) Uani 1 1 d .
C20 C 0.3774(4) 0.5923(4) 0.2283(3) 0.0471(13) Uani 1 1 d .
C21 C 0.5076(4) 0.4644(4) 0.2526(3) 0.0440(12) Uani 1 1 d .
C22 C 0.5674(4) 0.3754(4) 0.2922(3) 0.0538(14) Uani 1 1 d .
C23 C 0.5246(4) 0.5088(4) 0.1872(3) 0.0552(14) Uani 1 1 d .
C24 C 0.6297(6) 0.5821(6) 0.0871(5) 0.153(4) Uani 1 1 d .
H24C H 0.6784 0.5680 0.0573 0.183 Uiso 1 1 calc R
H24B H 0.6586 0.6378 0.1234 0.183 Uiso 1 1 calc R
H24A H 0.5583 0.6004 0.0509 0.183 Uiso 1 1 calc R
C25 C 0.2863(4) 0.6631(4) 0.2306(3) 0.0537(14) Uani 1 1 d .
C26 C 0.2723(4) 0.6892(3) 0.3072(3) 0.0499(14) Uani 1 1 d .
C27 C 0.1692(5) 0.7111(4) 0.3114(4) 0.0712(17) Uani 1 1 d .
H27 H 0.1082 0.7092 0.2650 0.085 Uiso 1 1 calc R
C28 C 0.1556(6) 0.7353(5) 0.3820(6) 0.100(2) Uani 1 1 d .
H28 H 0.0853 0.7500 0.3832 0.120 Uiso 1 1 calc R
C29 C 0.2445(8) 0.7385(5) 0.4528(5) 0.094(2) Uani 1 1 d .
H29 H 0.2341 0.7531 0.5014 0.113 Uiso 1 1 calc R
C30 C 0.3478(6) 0.7195(4) 0.4493(4) 0.0784(19) Uani 1 1 d .
H30 H 0.4087 0.7239 0.4956 0.094 Uiso 1 1 calc R
C31 C 0.3622(4) 0.6940(4) 0.3781(3) 0.0591(15) Uani 1 1 d .
H31 H 0.4326 0.6798 0.3770 0.071 Uiso 1 1 calc R
N1 N 0.0888(3) 0.3651(3) 0.4259(3) 0.0523(12) Uani 1 1 d .
H1B H 0.025(3) 0.335(3) 0.406(2) 0.027(12) Uiso 1 1 d .
N2 N 0.4020(3) 0.4467(3) 0.5388(3) 0.0675(13) Uani 1 1 d .
N3 N 0.3945(3) 0.4727(3) 0.3397(3) 0.0418(11) Uani 1 1 d .
H3B H 0.435(3) 0.478(3) 0.384(3) 0.043(15) Uiso 1 1 d .
N4 N 0.6124(4) 0.3040(4) 0.3229(3) 0.0872(17) Uani 1 1 d .
O1 O -0.0782(3) 0.3289(3) 0.2842(2) 0.0628(10) Uani 1 1 d .
O2 O 0.2265(3) 0.7000(3) 0.1675(2) 0.0757(12) Uani 1 1 d .
S1 S 0.18568(9) 0.43821(9) 0.24594(7) 0.0448(3) Uani 1 1 d .
S2 S 0.43185(12) 0.60842(11) 0.15320(9) 0.0642(4) Uani 1 1 d .
S3 S 0.61802(13) 0.47210(14) 0.14194(10) 0.0856(6) Uani 1 1 d .

loop_
_atom_site_aniso_label
_atom_site_aniso_U_11
_atom_site_aniso_U_22
_atom_site_aniso_U_33
_atom_site_aniso_U_23
_atom_site_aniso_U_13
_atom_site_aniso_U_12
C1 0.066(4) 0.094(5) 0.062(5) 0.007(4) 0.025(3) -0.008(3)
C2 0.042(6) 0.041(9) 0.061(6) 0.002(5) 0.012(5) 0.007(6)
C3 0.035(5) 0.056(12) 0.052(5) 0.003(7) 0.011(4) 0.002(7)
C4 0.035(4) 0.052(7) 0.047(6) 0.004(5) 0.011(4) 0.001(4)
C5 0.031(3) 0.060(4) 0.054(5) 0.001(3) 0.013(3) 0.002(3)
C6 0.028(3) 0.065(4) 0.050(4) 0.001(3) 0.012(2) 0.001(3)
C7 0.039(3) 0.040(3) 0.045(3) -0.002(2) 0.013(3) 0.002(2)
C8 0.038(3) 0.049(3) 0.037(3) -0.005(2) 0.003(2) -0.004(2)
C9 0.033(3) 0.044(3) 0.049(3) -0.011(2) 0.003(3) -0.001(2)
C10 0.031(3) 0.054(3) 0.048(3) -0.003(3) 0.003(2) -0.001(2)
C11 0.052(4) 0.068(4) 0.062(4) -0.006(3) 0.008(3) -0.008(3)
C12 0.073(4) 0.104(5) 0.051(4) -0.013(4) 0.002(3) -0.019(4)
C13 0.062(4) 0.130(6) 0.057(4) 0.030(5) 0.001(3) -0.005(4)
C14 0.055(4) 0.086(5) 0.096(6) 0.030(4) -0.005(4) -0.004(4)
C15 0.048(3) 0.063(4) 0.071(4) 0.005(3) -0.014(3) 0.000(3)
C16 0.039(3) 0.053(3) 0.048(3) 0.002(3) 0.016(3) -0.003(3)
C17 0.029(3) 0.041(3) 0.043(3) -0.004(2) 0.005(2) -0.003(2)
C18 0.038(3) 0.034(3) 0.038(3) -0.002(2) 0.002(2) 0.003(2)
C19 0.034(3) 0.048(3) 0.031(3) -0.006(2) 0.001(2) -0.008(2)
C20 0.041(3) 0.046(3) 0.047(3) 0.001(3) 0.005(2) 0.000(2)
C21 0.035(3) 0.047(3) 0.044(3) -0.003(2) 0.004(2) -0.007(2)
C22 0.037(3) 0.062(4) 0.062(4) -0.012(3) 0.016(3) 0.000(3)
C23 0.048(3) 0.064(4) 0.050(4) -0.006(3) 0.011(3) -0.009(3)
C24 0.117(6) 0.209(9) 0.162(8) 0.082(7) 0.087(6) 0.019(6)
C25 0.051(4) 0.047(3) 0.055(4) 0.002(3) 0.007(3) -0.009(3)
C26 0.043(3) 0.031(3) 0.066(4) -0.001(3) 0.004(3) 0.007(2)
C27 0.052(4) 0.062(4) 0.093(5) -0.007(4) 0.016(4) 0.008(3)
C28 0.077(5) 0.093(5) 0.136(8) -0.013(5) 0.045(6) 0.020(4)
C29 0.127(7) 0.081(5) 0.089(6) -0.019(4) 0.056(6) 0.008(5)
C30 0.094(5) 0.058(4) 0.073(5) -0.018(3) 0.014(4) 0.010(4)
C31 0.055(4) 0.049(3) 0.065(4) -0.010(3) 0.009(3) 0.007(3)
N1 0.032(2) 0.075(3) 0.043(3) -0.006(2) 0.004(2) -0.015(2)
N2 0.047(3) 0.092(4) 0.046(3) 0.000(3) -0.008(2) -0.004(3)
N3 0.030(2) 0.057(3) 0.030(3) 0.001(2) -0.001(2) -0.0057(19)
N4 0.066(4) 0.075(4) 0.111(5) 0.002(3) 0.017(3) 0.021(3)
O1 0.041(2) 0.083(3) 0.057(2) -0.002(2) 0.0063(18) -0.0154(19)
O2 0.076(3) 0.070(3) 0.058(3) 0.014(2) -0.008(2) 0.015(2)
S1 0.0360(7) 0.0514(8) 0.0376(7) -0.0015(6) -0.0009(5) -0.0059(6)
S2 0.0637(9) 0.0689(10) 0.0567(10) 0.0135(8) 0.0152(8) -0.0046(8)
S3 0.0756(11) 0.1117(14) 0.0799(13) -0.0069(10) 0.0399(9) -0.0002(10)

loop_
_atom_type_symbol
_atom_type_description
_atom_type_scat_dispersion_real
_atom_type_scat_dispersion_imag
_atom_type_scat_source
C C 0.0033 0.0016 'International Tables Vol C Tables 4.2.6.8 and 6.1.1.4'
H H 0.0000 0.0000 'International Tables Vol C Tables 4.2.6.8 and 6.1.1.4'
N N 0.0061 0.0033 'International Tables Vol C Tables 4.2.6.8 and 6.1.1.4'
O O 0.0106 0.0060 'International Tables Vol C Tables 4.2.6.8 and 6.1.1.4'
S S 0.1246 0.1234 'International Tables Vol C Tables 4.2.6.8 and 6.1.1.4'

loop_
_geom_angle_atom_site_label_1
_geom_angle_atom_site_label_2
_geom_angle_atom_site_label_3
_geom_angle
C6 C1 C2 121.1(7)
C6 C1 H1 119.5
C2 C1 H1 119.5
C3 C2 C1 120.0(8)
C3 C2 H2 120.0
C1 C2 H2 120.0
C2 C3 C4 121.1(8)
C2 C3 H3 119.5
C4 C3 H3 119.5
C3 C4 C5 119.3(7)
C3 C4 H4 120.3
C5 C4 H4 120.3
C6 C5 C4 119.1(6)
C6 C5 H5 120.4
C4 C5 H5 120.4
C1 C6 C5 119.3(5)
C1 C6 N1 121.5(5)
C5 C6 N1 119.2(5)
N1 C7 C8 123.0(4)
N1 C7 C17 125.7(5)
C8 C7 C17 111.2(4)
C7 C8 C9 125.0(4)
C7 C8 S1 112.1(3)
C9 C8 S1 122.9(4)
O1 C9 C8 121.4(4)
O1 C9 C10 120.5(4)
C8 C9 C10 118.1(5)
C15 C10 C11 118.5(5)
C15 C10 C9 121.6(5)
C11 C10 C9 120.0(5)
C12 C11 C10 120.6(5)
C12 C11 H11 119.7
C10 C11 H11 119.7
C13 C12 C11 120.6(6)
C13 C12 H12 119.7
C11 C12 H12 119.7
C12 C13 C14 120.3(6)
C12 C13 H13 119.8
C14 C13 H13 119.8
C13 C14 C15 119.2(6)
C13 C14 H14 120.4
C15 C14 H14 120.4
C10 C15 C14 120.7(5)
C10 C15 H15 119.6
C14 C15 H15 119.6
N2 C16 C17 173.6(5)
C18 C17 C16 118.7(4)
C18 C17 C7 112.6(4)
C16 C17 C7 128.7(4)
C17 C18 N3 126.5(4)
C17 C18 S1 113.3(3)
N3 C18 S1 120.0(4)
C20 C19 N3 127.3(4)
C20 C19 C21 111.0(4)
N3 C19 C21 121.7(4)
C19 C20 C25 129.9(5)
C19 C20 S2 112.1(4)
C25 C20 S2 117.9(4)
C23 C21 C19 114.8(4)
C23 C21 C22 122.9(5)
C19 C21 C22 122.2(4)
N4 C22 C21 178.5(6)
C21 C23 S3 127.1(4)
C21 C23 S2 109.2(4)
S3 C23 S2 123.7(3)
S3 C24 H24C 109.5
S3 C24 H24B 109.5
H24C C24 H24B 109.5
S3 C24 H24A 109.5
H24C C24 H24A 109.5
H24B C24 H24A 109.5
O2 C25 C26 121.3(5)
O2 C25 C20 118.6(5)
C26 C25 C20 120.2(5)
C27 C26 C31 117.8(5)
C27 C26 C25 120.6(5)
C31 C26 C25 121.6(5)
C28 C27 C26 120.9(6)
C28 C27 H27 119.5
C26 C27 H27 119.5
C27 C28 C29 121.4(7)
C27 C28 H28 119.3
C29 C28 H28 119.3
C30 C29 C28 118.3(6)
C30 C29 H29 120.9
C28 C29 H29 120.9
C31 C30 C29 120.7(6)
C31 C30 H30 119.7
C29 C30 H30 119.7
C30 C31 C26 120.9(5)
C30 C31 H31 119.6
C26 C31 H31 119.6
C7 N1 C6 127.4(4)
C7 N1 H1B 120(3)
C6 N1 H1B 112(3)
C18 N3 C19 125.2(4)
C18 N3 H3B 112(3)
C19 N3 H3B 121(3)
C18 S1 C8 90.7(2)
C20 S2 C23 92.8(2)
C23 S3 C24 103.1(3)

loop_
_geom_bond_atom_site_label_1
_geom_bond_atom_site_label_2
_geom_bond_distance
C1 C6 1.351(7)
C1 C2 1.367(9)
C1 H1 0.9300
C2 C3 1.339(10)
C2 H2 0.9300
C3 C4 1.362(10)
C3 H3 0.9300
C4 C5 1.391(8)
C4 H4 0.9300
C5 C6 1.389(7)
C5 H5 0.9300
C6 N1 1.409(6)
C7 N1 1.333(6)
C7 C8 1.393(6)
C7 C17 1.443(6)
C8 C9 1.451(6)
C8 S1 1.745(5)
C9 O1 1.234(5)
C9 C10 1.486(6)
C10 C15 1.374(7)
C10 C11 1.381(6)
C11 C12 1.364(7)
C11 H11 0.9300
C12 C13 1.348(8)
C12 H12 0.9300
C13 C14 1.377(8)
C13 H13 0.9300
C14 C15 1.378(8)
C14 H14 0.9300
C15 H15 0.9300
C16 N2 1.144(5)
C16 C17 1.416(6)
C17 C18 1.358(6)
C18 N3 1.369(5)
C18 S1 1.727(4)
C19 C20 1.376(6)
C19 N3 1.377(6)
C19 C21 1.418(6)
C20 C25 1.502(6)
C20 S2 1.703(5)
C21 C23 1.374(6)
C21 C22 1.441(7)
C22 N4 1.136(6)
C23 S3 1.715(5)
C23 S2 1.732(5)
C24 S3 1.767(7)
C24 H24C 0.9600
C24 H24B 0.9600
C24 H24A 0.9600
C25 O2 1.227(5)
C25 C26 1.463(7)
C26 C27 1.381(7)
C26 C31 1.399(7)
C27 C28 1.353(8)
C27 H27 0.9300
C28 C29 1.390(9)
C28 H28 0.9300
C29 C30 1.371(8)
C29 H29 0.9300
C30 C31 1.370(7)
C30 H30 0.9300
C31 H31 0.9300
N1 H1B 0.87(4)
N3 H3B 0.79(4)

loop_
_geom_torsion_atom_site_label_1
_geom_torsion_atom_site_label_2
_geom_torsion_atom_site_label_3
_geom_torsion_atom_site_label_4
_geom_torsion
C6 C1 C2 C3 0.1(11)
C1 C2 C3 C4 -1.4(12)
C2 C3 C4 C5 2.4(11)
C3 C4 C5 C6 -2.2(8)
C2 C1 C6 C5 0.0(8)
C2 C1 C6 N1 -179.4(5)
C4 C5 C6 C1 1.0(7)
C4 C5 C6 N1 -179.5(4)
N1 C7 C8 C9 1.2(7)
C17 C7 C8 C9 179.1(4)
N1 C7 C8 S1 -175.7(4)
C17 C7 C8 S1 2.2(5)
C7 C8 C9 O1 -11.5(7)
S1 C8 C9 O1 165.1(4)
C7 C8 C9 C10 168.5(4)
S1 C8 C9 C10 -14.9(6)
O1 C9 C10 C15 132.7(5)
C8 C9 C10 C15 -47.2(7)
O1 C9 C10 C11 -46.2(7)
C8 C9 C10 C11 133.9(5)
C15 C10 C11 C12 3.4(8)
C9 C10 C11 C12 -177.7(5)
C10 C11 C12 C13 -2.3(9)
C11 C12 C13 C14 0.4(10)
C12 C13 C14 C15 0.4(9)
C11 C10 C15 C14 -2.7(8)
C9 C10 C15 C14 178.4(5)
C13 C14 C15 C10 0.8(9)
N2 C16 C17 C18 9(5)
N2 C16 C17 C7 -173(5)
N1 C7 C17 C18 175.0(5)
C8 C7 C17 C18 -2.8(5)
N1 C7 C17 C16 -3.3(8)
C8 C7 C17 C16 178.9(4)
C16 C17 C18 N3 4.4(7)
C7 C17 C18 N3 -174.1(4)
C16 C17 C18 S1 -179.3(3)
C7 C17 C18 S1 2.2(5)
N3 C19 C20 C25 0.8(8)
C21 C19 C20 C25 179.6(4)
N3 C19 C20 S2 -176.2(4)
C21 C19 C20 S2 2.6(5)
C20 C19 C21 C23 -0.8(6)
N3 C19 C21 C23 178.1(4)
C20 C19 C21 C22 -178.5(4)
N3 C19 C21 C22 0.4(7)
C23 C21 C22 N4 -113(24)
C19 C21 C22 N4 65(24)
C19 C21 C23 S3 -179.3(3)
C22 C21 C23 S3 -1.6(7)
C19 C21 C23 S2 -1.4(5)
C22 C21 C23 S2 176.4(3)
C19 C20 C25 O2 -148.9(5)
S2 C20 C25 O2 27.9(6)
C19 C20 C25 C26 33.0(7)
S2 C20 C25 C26 -150.2(4)
O2 C25 C26 C27 32.1(7)
C20 C25 C26 C27 -149.8(5)
O2 C25 C26 C31 -147.1(5)
C20 C25 C26 C31 31.0(7)
C31 C26 C27 C28 -0.8(8)
C25 C26 C27 C28 180.0(5)
C26 C27 C28 C29 -0.3(10)
C27 C28 C29 C30 2.0(11)
C28 C29 C30 C31 -2.6(10)
C29 C30 C31 C26 1.5(9)
C27 C26 C31 C30 0.2(8)
C25 C26 C31 C30 179.4(5)
C8 C7 N1 C6 -159.1(5)
C17 C7 N1 C6 23.3(8)
C1 C6 N1 C7 -134.3(5)
C5 C6 N1 C7 46.3(7)
C17 C18 N3 C19 -168.6(5)
S1 C18 N3 C19 15.4(6)
C20 C19 N3 C18 50.0(7)
C21 C19 N3 C18 -128.7(5)
C17 C18 S1 C8 -0.8(4)
N3 C18 S1 C8 175.8(4)
C7 C8 S1 C18 -0.9(4)
C9 C8 S1 C18 -177.8(4)
C19 C20 S2 C23 -2.9(4)
C25 C20 S2 C23 179.7(4)
C21 C23 S2 C20 2.4(4)
S3 C23 S2 C20 -179.6(3)
C21 C23 S3 C24 -160.9(5)
S2 C23 S3 C24 21.4(5)
